data_7056807
loop_
_publ_author_name
'Kotmale, Amol S.'
'Sangtani, Ekta'
'Gonnade, Rajesh G.'
'Sarkar, Dhiman'
'Burade, Sachin'
'Rajamohanan, Pattuparambil R.'
'Sanjayan, Gangadhar J.'

_publ_section_title
;
 Conformational studies of Ant--Pro motif-incorporated cyclic peptides:
 gramicidin S and avellanin
;
_journal_issue 2
_journal_name_full 'New Journal of Chemistry'
_journal_page_first 1197
_journal_paper_doi 10.1039/C7NJ03701E
_journal_volume 42
_journal_year 2018
_chemical_absolute_configuration syn
_chemical_formula_moiety 'C23 H33 N3 O6'
_chemical_formula_sum 'C23 H33 N3 O6'
_chemical_formula_weight 447.52
_space_group_crystal_system monoclinic
_space_group_IT_number 4
_space_group_name_Hall 'P 2yb'
_space_group_name_H-M_alt 'P 1 21 1'
_symmetry_space_group_name_Hall 'P 2yb'
_symmetry_space_group_name_H-M 'P 1 21 1'
_atom_sites_solution_hydrogens mixed
_audit_creation_method SHELXL-2014/7
_audit_update_record
;
2017-02-15 deposited with the CCDC.
2017-12-11 downloaded from the CCDC.
;
_cell_angle_alpha 90
_cell_angle_beta 114.1870(10)
_cell_angle_gamma 90
_cell_formula_units_Z 2
_cell_length_a 13.3238(5)
_cell_length_b 7.2153(3)
_cell_length_c 13.5409(6)
_cell_measurement_reflns_used 9897
_cell_measurement_temperature 100(2)
_cell_measurement_theta_max 30.44
_cell_measurement_theta_min 2.79
_cell_volume 1187.48(9)
_computing_cell_refinement 'SAINT (Bruker, 2016)'
_computing_data_collection 'APEX3 (Bruker, 2016)'
_computing_data_reduction 'SAINT (Bruker, 2016)'
_computing_molecular_graphics 'Bruker SHELXTL'
_computing_publication_material 'Bruker SHELXTL'
_computing_structure_refinement 'SHELXL-2014/7 (Sheldrick, 2014)'
_computing_structure_solution 'SHELXS-97 (Sheldrick 2008)'
_diffrn_ambient_temperature 100(2)
_diffrn_detector 'Photon II CPAD Area Detector'
_diffrn_measured_fraction_theta_full 0.991
_diffrn_measured_fraction_theta_max 0.992
_diffrn_measurement_device '\k-geometry diffractometer'
_diffrn_measurement_device_type 'Bruker D8 VENTURE Kappa Duo PHOTON II CPAD'
_diffrn_measurement_method '\f and \w scans'
_diffrn_radiation_monochromator 'multilayer mirrors'
_diffrn_radiation_type MoK\a
_diffrn_radiation_wavelength 0.71073
_diffrn_reflns_av_R_equivalents 0.0621
_diffrn_reflns_av_unetI/netI 0.0417
_diffrn_reflns_Laue_measured_fraction_full 0.991
_diffrn_reflns_Laue_measured_fraction_max 0.992
_diffrn_reflns_limit_h_max 19
_diffrn_reflns_limit_h_min -18
_diffrn_reflns_limit_k_max 10
_diffrn_reflns_limit_k_min -10
_diffrn_reflns_limit_l_max 19
_diffrn_reflns_limit_l_min -19
_diffrn_reflns_number 41983
_diffrn_reflns_point_group_measured_fraction_full 0.992
_diffrn_reflns_point_group_measured_fraction_max 0.991
_diffrn_reflns_theta_full 25.242
_diffrn_reflns_theta_max 30.531
_diffrn_reflns_theta_min 2.791
_diffrn_source 'micro-focus sealed tube'
_diffrn_source_type 'Incoatech I\mS HB'
_exptl_absorpt_coefficient_mu 0.091
_exptl_absorpt_correction_T_max 0.991
_exptl_absorpt_correction_T_min 0.970
_exptl_absorpt_correction_type multi-scan
_exptl_absorpt_process_details 'SADABS (BRUKER, 20160)'
_exptl_crystal_colour COLOURLESS
_exptl_crystal_density_diffrn 1.252
_exptl_crystal_description PLATE
_exptl_crystal_F_000 480
_exptl_crystal_recrystallization_method 'Re-crystallisation from solvent: Ethyl Acetate-Pet Ether'
_exptl_crystal_size_max 0.340
_exptl_crystal_size_mid 0.210
_exptl_crystal_size_min 0.100
_refine_diff_density_max 0.330
_refine_diff_density_min -0.191
_refine_diff_density_rms 0.039
_refine_ls_abs_structure_details
;
 Flack x determined using 2975 quotients [(I+)-(I-)]/[(I+)+(I-)]
 (Parsons, Flack and Wagner, Acta Cryst. B69 (2013) 249-259).
;
_refine_ls_abs_structure_Flack 0.3(3)
_refine_ls_extinction_method none
_refine_ls_goodness_of_fit_ref 1.038
_refine_ls_hydrogen_treatment mixed
_refine_ls_matrix_type full
_refine_ls_number_parameters 303
_refine_ls_number_reflns 7203
_refine_ls_number_restraints 1
_refine_ls_restrained_S_all 1.038
_refine_ls_R_factor_all 0.0382
_refine_ls_R_factor_gt 0.0352
_refine_ls_shift/su_max 0.000
_refine_ls_shift/su_mean 0.000
_refine_ls_structure_factor_coef Fsqd
_refine_ls_weighting_details 'w=1/[\s^2^(Fo^2^)+(0.0419P)^2^+0.2003P] where P=(Fo^2^+2Fc^2^)/3'
_refine_ls_weighting_scheme calc
_refine_ls_wR_factor_gt 0.0856
_refine_ls_wR_factor_ref 0.0872
_reflns_Friedel_coverage 0.862
_reflns_Friedel_fraction_full 0.994
_reflns_Friedel_fraction_max 0.989
_reflns_number_gt 6847
_reflns_number_total 7203
_reflns_threshold_expression 'I > 2\s(I)'
_cod_data_source_file c7nj03701e2.cif
_cod_data_source_block mo_LLTRI_220816_0m
_cod_depositor_comments 'Adding full bibliography for 7056806--7056807.cif.'
_cod_database_code 7056807
_shelx_shelxl_version_number 2014/7
_shelx_space_group_comment
;
The symmetry employed for this shelxl refinement is uniquely defined
by the following loop, which should always be used as a source of
symmetry information in preference to the above space-group names.
They are only intended as comments.
;
_shelx_estimated_absorpt_t_min 0.970
_shelx_estimated_absorpt_t_max 0.991

loop_
_space_group_symop_operation_xyz
'x, y, z'
'-x, y+1/2, -z'

loop_
_atom_site_label
_atom_site_type_symbol
_atom_site_fract_x
_atom_site_fract_y
_atom_site_fract_z
_atom_site_U_iso_or_equiv
_atom_site_adp_type
_atom_site_occupancy
_atom_site_site_symmetry_order
_atom_site_calc_flag
_atom_site_refinement_flags_posn
_atom_site_refinement_flags_adp
O1 O 0.83405(10) 0.3874(2) 0.19848(11) 0.0320(3) Uani 1 1 d . .
O2 O 0.62302(9) 0.34272(17) 0.51034(9) 0.0166(2) Uani 1 1 d . .
O3 O 0.49774(9) 0.46741(17) 0.25586(9) 0.0161(2) Uani 1 1 d . .
O4 O 0.16610(9) 0.77814(16) 0.18116(9) 0.0170(2) Uani 1 1 d . .
O5 O 0.11788(9) 0.56061(17) 0.05075(9) 0.0190(2) Uani 1 1 d . .
O6 O 0.65266(9) 0.46750(17) 0.12121(9) 0.0175(2) Uani 1 1 d . .
N1 N 0.71868(10) 0.34315(19) 0.28413(10) 0.0129(2) Uani 1 1 d . .
H1N H 0.6515(18) 0.381(4) 0.2763(17) 0.023(5) Uiso 1 1 d . .
N2 N 0.66199(9) 0.59919(17) 0.43732(10) 0.0115(2) Uani 1 1 d . .
N3 N 0.36249(9) 0.58859(18) 0.29715(10) 0.0119(2) Uani 1 1 d . .
H3N H 0.3465(17) 0.661(3) 0.3425(17) 0.017(5) Uiso 1 1 d . .
C1 C 0.74419(13) 0.3981(2) 0.20027(12) 0.0169(3) Uani 1 1 d . .
C2 C 0.79936(11) 0.2881(2) 0.38583(12) 0.0115(2) Uani 1 1 d . .
C3 C 0.78665(11) 0.3335(2) 0.48089(11) 0.0114(2) Uani 1 1 d . .
C4 C 0.86491(12) 0.2751(2) 0.58123(12) 0.0156(3) Uani 1 1 d . .
H4 H 0.8555 0.3047 0.6453 0.019 Uiso 1 1 calc R U
C5 C 0.95657(12) 0.1738(2) 0.58836(13) 0.0182(3) Uani 1 1 d . .
H5 H 1.0109 0.1378 0.6569 0.022 Uiso 1 1 calc R U
C6 C 0.96756(12) 0.1263(2) 0.49406(14) 0.0171(3) Uani 1 1 d . .
H6 H 1.0291 0.0547 0.4983 0.020 Uiso 1 1 calc R U
C7 C 0.89019(12) 0.1815(2) 0.39375(12) 0.0149(3) Uani 1 1 d . .
H7 H 0.8988 0.1469 0.3300 0.018 Uiso 1 1 calc R U
C8 C 0.68453(11) 0.4265(2) 0.47785(11) 0.0115(3) Uani 1 1 d . .
C9 C 0.55175(11) 0.6765(2) 0.40824(12) 0.0137(3) Uani 1 1 d . .
H9 H 0.5315 0.6781 0.4717 0.016 Uiso 1 1 calc R U
C10 C 0.56291(13) 0.8744(2) 0.37104(16) 0.0234(3) Uani 1 1 d . .
H10B H 0.4920 0.9193 0.3156 0.028 Uiso 1 1 calc R U
H10A H 0.5889 0.9618 0.4328 0.028 Uiso 1 1 calc R U
C11 C 0.64846(13) 0.8513(2) 0.32363(14) 0.0209(3) Uani 1 1 d . .
H11B H 0.6155 0.7952 0.2505 0.025 Uiso 1 1 calc R U
H11A H 0.6823 0.9715 0.3196 0.025 Uiso 1 1 calc R U
C12 C 0.73209(11) 0.7216(2) 0.40452(12) 0.0129(3) Uani 1 1 d . .
H12B H 0.7727 0.6501 0.3702 0.015 Uiso 1 1 calc R U
H12A H 0.7853 0.7910 0.4672 0.015 Uiso 1 1 calc R U
C13 C 0.46903(11) 0.5651(2) 0.31405(11) 0.0120(2) Uani 1 1 d . .
C14 C 0.27690(11) 0.5010(2) 0.20420(11) 0.0114(3) Uani 1 1 d . .
H14 H 0.3101 0.4705 0.1520 0.014 Uiso 1 1 calc R U
C15 C 0.23340(12) 0.3170(2) 0.23074(12) 0.0135(3) Uani 1 1 d . .
H15 H 0.1847 0.2583 0.1605 0.016 Uiso 1 1 calc R U
C16 C 0.16461(14) 0.3481(3) 0.29552(14) 0.0225(3) Uani 1 1 d . .
H16B H 0.1423 0.2281 0.3140 0.034 Uiso 1 1 calc R U
H16A H 0.0990 0.4203 0.2522 0.034 Uiso 1 1 calc R U
H16C H 0.2083 0.4158 0.3621 0.034 Uiso 1 1 calc R U
C17 C 0.32828(13) 0.1844(2) 0.28838(13) 0.0189(3) Uani 1 1 d . .
H17B H 0.3753 0.2349 0.3596 0.028 Uiso 1 1 calc R U
H17C H 0.3715 0.1692 0.2453 0.028 Uiso 1 1 calc R U
H17A H 0.2991 0.0639 0.2973 0.028 Uiso 1 1 calc R U
C18 C 0.18250(11) 0.6332(2) 0.14690(12) 0.0127(3) Uani 1 1 d . .
C19 C 0.02183(14) 0.6668(3) -0.01493(15) 0.0272(4) Uani 1 1 d . .
H19A H -0.0169 0.7063 0.0294 0.041 Uiso 1 1 calc R U
H19B H -0.0272 0.5900 -0.0750 0.041 Uiso 1 1 calc R U
H19C H 0.0444 0.7761 -0.0437 0.041 Uiso 1 1 calc R U
C20 C 0.65865(16) 0.5442(3) 0.02308(15) 0.0269(4) Uani 1 1 d . .
C21 C 0.54222(16) 0.6128(3) -0.04172(15) 0.0294(4) Uani 1 1 d . .
H21C H 0.4909 0.5084 -0.0582 0.044 Uiso 1 1 calc R U
H21A H 0.5375 0.6688 -0.1094 0.044 Uiso 1 1 calc R U
H21B H 0.5231 0.7055 0.0006 0.044 Uiso 1 1 calc R U
C22 C 0.6866(2) 0.3892(5) -0.03807(17) 0.0523(8) Uani 1 1 d . .
H22B H 0.7631 0.3503 0.0027 0.078 Uiso 1 1 calc R U
H22C H 0.6773 0.4341 -0.1096 0.078 Uiso 1 1 calc R U
H22A H 0.6375 0.2836 -0.0465 0.078 Uiso 1 1 calc R U
C23 C 0.7386(2) 0.7044(5) 0.0530(2) 0.0528(7) Uani 1 1 d . .
H23C H 0.7217 0.7903 0.1001 0.079 Uiso 1 1 calc R U
H23A H 0.7322 0.7693 -0.0129 0.079 Uiso 1 1 calc R U
H23B H 0.8138 0.6575 0.0911 0.079 Uiso 1 1 calc R U

loop_
_atom_site_aniso_label
_atom_site_aniso_U_11
_atom_site_aniso_U_22
_atom_site_aniso_U_33
_atom_site_aniso_U_23
_atom_site_aniso_U_13
_atom_site_aniso_U_12
O1 0.0190(6) 0.0559(10) 0.0266(6) 0.0158(7) 0.0151(5) 0.0098(6)
O2 0.0143(5) 0.0202(5) 0.0180(5) 0.0005(4) 0.0093(4) -0.0024(4)
O3 0.0119(4) 0.0208(5) 0.0152(5) -0.0061(4) 0.0052(4) 0.0007(4)
O4 0.0170(5) 0.0154(5) 0.0178(5) 0.0010(4) 0.0063(4) 0.0035(4)
O5 0.0144(5) 0.0176(5) 0.0153(5) -0.0004(4) -0.0038(4) 0.0030(4)
O6 0.0167(5) 0.0245(6) 0.0126(5) 0.0052(4) 0.0073(4) 0.0051(4)
N1 0.0103(5) 0.0163(6) 0.0124(5) 0.0000(5) 0.0048(4) 0.0021(4)
N2 0.0076(5) 0.0140(6) 0.0122(5) -0.0011(4) 0.0034(4) 0.0002(4)
N3 0.0084(5) 0.0144(6) 0.0116(5) -0.0036(4) 0.0029(4) 0.0008(4)
C1 0.0161(6) 0.0204(7) 0.0146(7) 0.0013(6) 0.0066(5) 0.0018(5)
C2 0.0098(5) 0.0110(6) 0.0130(6) 0.0003(5) 0.0040(5) -0.0002(5)
C3 0.0100(5) 0.0102(6) 0.0140(6) 0.0022(5) 0.0051(5) -0.0002(5)
C4 0.0139(6) 0.0176(7) 0.0145(6) 0.0038(5) 0.0051(5) -0.0003(5)
C5 0.0133(6) 0.0198(7) 0.0183(7) 0.0068(6) 0.0033(5) 0.0023(5)
C6 0.0119(6) 0.0137(7) 0.0253(8) 0.0027(6) 0.0073(6) 0.0026(5)
C7 0.0133(6) 0.0138(6) 0.0189(7) -0.0020(5) 0.0078(5) 0.0005(5)
C8 0.0097(5) 0.0146(7) 0.0091(6) -0.0014(5) 0.0027(5) -0.0005(5)
C9 0.0081(5) 0.0168(7) 0.0138(6) -0.0045(5) 0.0019(5) 0.0017(5)
C10 0.0141(6) 0.0116(7) 0.0379(9) -0.0033(6) 0.0040(6) 0.0029(5)
C11 0.0166(6) 0.0121(7) 0.0278(8) 0.0055(6) 0.0029(6) -0.0007(6)
C12 0.0113(6) 0.0111(6) 0.0155(6) 0.0009(5) 0.0047(5) -0.0008(5)
C13 0.0100(5) 0.0125(6) 0.0119(6) 0.0009(5) 0.0030(5) 0.0009(5)
C14 0.0098(5) 0.0124(6) 0.0097(6) -0.0004(5) 0.0018(5) 0.0009(5)
C15 0.0128(6) 0.0124(6) 0.0132(6) 0.0006(5) 0.0031(5) 0.0007(5)
C16 0.0253(8) 0.0211(8) 0.0277(8) 0.0026(7) 0.0174(7) 0.0002(7)
C17 0.0197(7) 0.0157(7) 0.0171(7) 0.0033(6) 0.0033(6) 0.0041(6)
C18 0.0103(5) 0.0141(6) 0.0126(6) 0.0023(5) 0.0035(5) -0.0004(5)
C19 0.0175(7) 0.0240(8) 0.0253(8) 0.0042(7) -0.0063(6) 0.0054(6)
C20 0.0288(9) 0.0381(10) 0.0183(8) 0.0132(7) 0.0143(7) 0.0114(8)
C21 0.0323(9) 0.0345(10) 0.0207(8) 0.0112(7) 0.0103(7) 0.0132(8)
C22 0.0633(15) 0.080(2) 0.0218(9) 0.0164(11) 0.0259(10) 0.0465(15)
C23 0.0391(12) 0.0662(18) 0.0508(14) 0.0359(14) 0.0159(11) -0.0067(12)

loop_
_atom_type_symbol
_atom_type_description
_atom_type_scat_dispersion_real
_atom_type_scat_dispersion_imag
_atom_type_scat_source
C C 0.0033 0.0016 'International Tables Vol C Tables 4.2.6.8 and 6.1.1.4'
H H 0.0000 0.0000 'International Tables Vol C Tables 4.2.6.8 and 6.1.1.4'
N N 0.0061 0.0033 'International Tables Vol C Tables 4.2.6.8 and 6.1.1.4'
O O 0.0106 0.0060 'International Tables Vol C Tables 4.2.6.8 and 6.1.1.4'

loop_
_geom_angle_atom_site_label_1
_geom_angle_atom_site_label_2
_geom_angle_atom_site_label_3
_geom_angle
C18 O5 C19 116.51(13)
C1 O6 C20 119.41(13)
C1 N1 C2 122.73(12)
C1 N1 H1N 112.8(14)
C2 N1 H1N 121.5(14)
C8 N2 C9 119.60(12)
C8 N2 C12 127.79(12)
C9 N2 C12 112.21(12)
C13 N3 C14 119.29(12)
C13 N3 H3N 119.0(14)
C14 N3 H3N 121.7(14)
O1 C1 O6 126.08(14)
O1 C1 N1 125.57(15)
O6 C1 N1 108.35(12)
C7 C2 C3 118.87(13)
C7 C2 N1 121.16(13)
C3 C2 N1 119.91(12)
C4 C3 C2 119.95(13)
C4 C3 C8 117.92(12)
C2 C3 C8 121.80(12)
C5 C4 C3 120.67(14)
C5 C4 H4 119.7
C3 C4 H4 119.7
C6 C5 C4 119.12(14)
C6 C5 H5 120.4
C4 C5 H5 120.4
C7 C6 C5 120.97(14)
C7 C6 H6 119.5
C5 C6 H6 119.5
C6 C7 C2 120.38(14)
C6 C7 H7 119.8
C2 C7 H7 119.8
O2 C8 N2 121.94(13)
O2 C8 C3 119.79(13)
N2 C8 C3 118.26(12)
N2 C9 C13 108.92(12)
N2 C9 C10 102.72(12)
C13 C9 C10 110.35(13)
N2 C9 H9 111.5
C13 C9 H9 111.5
C10 C9 H9 111.5
C11 C10 C9 102.98(13)
C11 C10 H10B 111.2
C9 C10 H10B 111.2
C11 C10 H10A 111.2
C9 C10 H10A 111.2
H10B C10 H10A 109.1
C12 C11 C10 102.52(14)
C12 C11 H11B 111.3
C10 C11 H11B 111.3
C12 C11 H11A 111.3
C10 C11 H11A 111.3
H11B C11 H11A 109.2
N2 C12 C11 102.52(11)
N2 C12 H12B 111.3
C11 C12 H12B 111.3
N2 C12 H12A 111.3
C11 C12 H12A 111.3
H12B C12 H12A 109.2
O3 C13 N3 122.96(13)
O3 C13 C9 121.94(13)
N3 C13 C9 115.03(12)
N3 C14 C18 111.26(12)
N3 C14 C15 114.06(11)
C18 C14 C15 110.33(11)
N3 C14 H14 106.9
C18 C14 H14 106.9
C15 C14 H14 106.9
C17 C15 C16 111.53(13)
C17 C15 C14 110.29(12)
C16 C15 C14 112.22(13)
C17 C15 H15 107.5
C16 C15 H15 107.5
C14 C15 H15 107.5
C15 C16 H16B 109.5
C15 C16 H16A 109.5
H16B C16 H16A 109.5
C15 C16 H16C 109.5
H16B C16 H16C 109.5
H16A C16 H16C 109.5
C15 C17 H17B 109.5
C15 C17 H17C 109.5
H17B C17 H17C 109.5
C15 C17 H17A 109.5
H17B C17 H17A 109.5
H17C C17 H17A 109.5
O4 C18 O5 124.79(13)
O4 C18 C14 126.53(13)
O5 C18 C14 108.67(12)
O5 C19 H19A 109.5
O5 C19 H19B 109.5
H19A C19 H19B 109.5
O5 C19 H19C 109.5
H19A C19 H19C 109.5
H19B C19 H19C 109.5
O6 C20 C23 109.81(17)
O6 C20 C21 102.94(14)
C23 C20 C21 110.30(18)
O6 C20 C22 109.27(17)
C23 C20 C22 113.8(2)
C21 C20 C22 110.14(18)
C20 C21 H21C 109.5
C20 C21 H21A 109.5
H21C C21 H21A 109.5
C20 C21 H21B 109.5
H21C C21 H21B 109.5
H21A C21 H21B 109.5
C20 C22 H22B 109.5
C20 C22 H22C 109.5
H22B C22 H22C 109.5
C20 C22 H22A 109.5
H22B C22 H22A 109.5
H22C C22 H22A 109.5
C20 C23 H23C 109.5
C20 C23 H23A 109.5
H23C C23 H23A 109.5
C20 C23 H23B 109.5
H23C C23 H23B 109.5
H23A C23 H23B 109.5

loop_
_geom_bond_atom_site_label_1
_geom_bond_atom_site_label_2
_geom_bond_distance
O1 C1 1.2098(19)
O2 C8 1.2356(18)
O3 C13 1.2292(18)
O4 C18 1.2000(19)
O5 C18 1.3387(18)
O5 C19 1.4431(19)
O6 C1 1.3470(18)
O6 C20 1.471(2)
N1 C1 1.3706(19)
N1 C2 1.4130(18)
N1 H1N 0.90(2)
N2 C8 1.3446(19)
N2 C9 1.4663(17)
N2 C12 1.4799(18)
N3 C13 1.3527(18)
N3 C14 1.4518(17)
N3 H3N 0.90(2)
C2 C7 1.400(2)
C2 C3 1.404(2)
C3 C4 1.3964(19)
C3 C8 1.5027(19)
C4 C5 1.392(2)
C4 H4 0.9500
C5 C6 1.387(2)
C5 H5 0.9500
C6 C7 1.385(2)
C6 H6 0.9500
C7 H7 0.9500
C9 C13 1.529(2)
C9 C10 1.541(2)
C9 H9 1.0000
C10 C11 1.529(3)
C10 H10B 0.9900
C10 H10A 0.9900
C11 C12 1.522(2)
C11 H11B 0.9900
C11 H11A 0.9900
C12 H12B 0.9900
C12 H12A 0.9900
C14 C18 1.5145(19)
C14 C15 1.549(2)
C14 H14 1.0000
C15 C17 1.521(2)
C15 C16 1.523(2)
C15 H15 1.0000
C16 H16B 0.9800
C16 H16A 0.9800
C16 H16C 0.9800
C17 H17B 0.9800
C17 H17C 0.9800
C17 H17A 0.9800
C19 H19A 0.9800
C19 H19B 0.9800
C19 H19C 0.9800
C20 C23 1.510(4)
C20 C21 1.518(3)
C20 C22 1.526(3)
C21 H21C 0.9800
C21 H21A 0.9800
C21 H21B 0.9800
C22 H22B 0.9800
C22 H22C 0.9800
C22 H22A 0.9800
C23 H23C 0.9800
C23 H23A 0.9800
C23 H23B 0.9800

loop_
_geom_hbond_atom_site_label_D
_geom_hbond_atom_site_label_H
_geom_hbond_atom_site_label_A
_geom_hbond_distance_DH
_geom_hbond_distance_HA
_geom_hbond_distance_DA
_geom_hbond_angle_DHA
_geom_hbond_site_symmetry_A
N1 H1N O3 0.90(2) 2.05(2) 2.9482(16) 179(2) .
N1 H1N N2 0.90(2) 2.65(2) 3.0934(18) 111.6(17) .
N3 H3N O2 0.90(2) 2.28(2) 3.1276(17) 158.1(19) 2_656
C23 H23B O1 0.98 2.38 2.946(3) 116.1 .
C22 H22B O1 0.98 2.44 2.994(3) 115.5 .
C12 H12B N1 0.99 2.47 3.148(2) 125.4 .
C9 H9 O2 1.00 2.47 3.1905(18) 128.2 2_656

loop_
_geom_torsion_atom_site_label_1
_geom_torsion_atom_site_label_2
_geom_torsion_atom_site_label_3
_geom_torsion_atom_site_label_4
_geom_torsion
C20 O6 C1 O1 -1.9(3)
C20 O6 C1 N1 177.42(15)
C2 N1 C1 O1 8.4(3)
C2 N1 C1 O6 -170.90(13)
C1 N1 C2 C7 -39.3(2)
C1 N1 C2 C3 143.56(15)
C7 C2 C3 C4 1.1(2)
N1 C2 C3 C4 178.36(14)
C7 C2 C3 C8 -172.23(13)
N1 C2 C3 C8 5.0(2)
C2 C3 C4 C5 0.8(2)
C8 C3 C4 C5 174.38(14)
C3 C4 C5 C6 -2.1(2)
C4 C5 C6 C7 1.5(2)
C5 C6 C7 C2 0.4(2)
C3 C2 C7 C6 -1.7(2)
N1 C2 C7 C6 -178.93(14)
C9 N2 C8 O2 -13.7(2)
C12 N2 C8 O2 174.22(13)
C9 N2 C8 C3 164.99(12)
C12 N2 C8 C3 -7.1(2)
C4 C3 C8 O2 -59.69(19)
C2 C3 C8 O2 113.78(16)
C4 C3 C8 N2 121.60(15)
C2 C3 C8 N2 -64.93(18)
C8 N2 C9 C13 -65.36(17)
C12 N2 C9 C13 107.90(13)
C8 N2 C9 C10 177.62(13)
C12 N2 C9 C10 -9.12(15)
N2 C9 C10 C11 30.96(15)
C13 C9 C10 C11 -85.04(14)
C9 C10 C11 C12 -41.46(15)
C8 N2 C12 C11 156.12(14)
C9 N2 C12 C11 -16.46(15)
C10 C11 C12 N2 35.23(15)
C14 N3 C13 O3 -2.3(2)
C14 N3 C13 C9 174.90(13)
N2 C9 C13 O3 -19.1(2)
C10 C9 C13 O3 92.91(17)
N2 C9 C13 N3 163.59(13)
C10 C9 C13 N3 -84.35(16)
C13 N3 C14 C18 -135.72(14)
C13 N3 C14 C15 98.68(16)
N3 C14 C15 C17 -53.86(16)
C18 C14 C15 C17 -179.94(12)
N3 C14 C15 C16 71.14(16)
C18 C14 C15 C16 -54.94(16)
C19 O5 C18 O4 -0.2(2)
C19 O5 C18 C14 178.94(14)
N3 C14 C18 O4 -13.7(2)
C15 C14 C18 O4 113.96(16)
N3 C14 C18 O5 167.23(12)
C15 C14 C18 O5 -65.13(15)
C1 O6 C20 C23 -60.4(2)
C1 O6 C20 C21 -177.88(15)
C1 O6 C20 C22 65.1(2)
